data_7132067
loop_
_publ_author_name
'Zhou, Yuyang'
'Doi, Ryohei'
'Ogoshi, Sensuke'

_publ_section_title
;
 Difluoromethylene Insertion into Fluoroalkyl Copper Complexes
;
_journal_name_full 'Chemical Communications'
_journal_paper_doi 10.1039/D3CC03481J
_journal_year 2023
_chemical_formula_moiety 'C16 H9 F6 N'
_chemical_formula_sum 'C16 H9 F6 N'
_chemical_formula_weight 329.24
_space_group_crystal_system monoclinic
_space_group_IT_number 14
_space_group_name_Hall '-P 2ybc'
_space_group_name_H-M_alt 'P 1 21/c 1'
_atom_sites_solution_hydrogens geom
_atom_sites_solution_primary dual
_audit_creation_date 2023-05-30
_audit_creation_method
;
Olex2 1.5
(compiled 2023.03.06 svn.rbb2c1857 for OlexSys, GUI svn.r6748)
;
_audit_update_record
;
2023-06-29 deposited with the CCDC.	2023-08-30 downloaded from the CCDC.
;
_cell_angle_alpha 90
_cell_angle_beta 113.826(5)
_cell_angle_gamma 90
_cell_formula_units_Z 4
_cell_length_a 11.2311(5)
_cell_length_b 9.9935(3)
_cell_length_c 13.5768(6)
_cell_measurement_reflns_used 7475
_cell_measurement_temperature 123
_cell_measurement_theta_max 76.5230
_cell_measurement_theta_min 3.5400
_cell_volume 1393.97(11)
_computing_cell_refinement 'CrysAlisPro 1.171.42.49 (Rigaku OD, 2022)'
_computing_data_collection 'CrysAlisPro 1.171.42.49 (Rigaku OD, 2022)'
_computing_data_reduction 'CrysAlisPro 1.171.42.49 (Rigaku OD, 2022)'
_computing_molecular_graphics 'Olex2 1.5 (Dolomanov et al., 2009)'
_computing_publication_material 'Olex2 1.5 (Dolomanov et al., 2009)'
_computing_structure_refinement 'SHELXL 2019/2 (Sheldrick, 2015)'
_computing_structure_solution 'SHELXT 2018/2 (Sheldrick, 2018)'
_diffrn_ambient_temperature 123
_diffrn_detector_area_resol_mean 10.0000
_diffrn_detector_type HyPix
_diffrn_measured_fraction_theta_full 1.000
_diffrn_measured_fraction_theta_max 1.000
_diffrn_measurement_details
;
List of Runs (angles in degrees, time in seconds):

  # Type    Start    End  Width  t~exp~   \w     \q     \k     \f   Frames
#--------------------------------------------------------------------------
  1  \w   -110.00 -38.00   0.50    0.05    -- -105.75 125.00 120.00  144
  2  \w    -75.00 -37.00   0.50    0.05    -- -105.75 125.00  60.00   76
  3  \w   -105.00 -37.00   0.50    0.05    -- -105.75 125.00   0.00  136
  4  \w    -99.00 -62.00   0.50    0.05    -- -105.75 125.00 -60.00   74
  5  \w    -75.00 -39.00   0.50    0.05    -- -105.75 107.00-110.70   72
  6  \w   -110.00 -44.00   0.50    0.05    -- -105.75 125.00-120.00  132
  7  \w   -107.00 -79.00   0.50    0.05    -- -105.75 107.00-110.70   56
  8  \w   -108.00 -59.00   0.50    0.05    -- -105.75 109.00 -30.96   98
  9  \w    -73.00 -36.00   0.50    0.05    -- -105.75 103.00  67.67   74
 10  \w   -105.00 -80.00   0.50    0.05    -- -105.75 103.00  67.67   50
 11  \w   -106.00 -76.00   0.50    0.05    -- -105.75 107.00 107.68   60
 12  \w    -60.00 -34.00   0.50    0.05    -- -105.75  33.00  34.00   52
 13  \w    -61.00 -36.00   0.50    0.05    -- -105.75  77.00 -30.00   50
 14  \w    -67.00 -35.00   0.50    0.05    -- -105.75  57.00 -30.00   64
 15  \w    -86.00 -45.00   0.50    0.05    -- -105.75  57.00 -90.00   82
 16  \w    -73.00 -44.00   0.50    0.05    -- -105.75  57.00-120.00   58
 17  \w    -63.00 -37.00   0.50    0.05    -- -105.75  37.00-120.00   52
 18  \w   -125.00-100.00   0.50    0.05    -- -105.75  77.00 -30.00   50
 19  \w    -87.00 -62.00   0.50    0.05    -- -105.75  57.00 120.00   50
 20  \w    -62.00 -36.00   0.50    0.05    -- -105.75  37.00  60.00   52
 21  \w    -42.00  16.00   0.50    0.05    --  -49.68  33.00  34.00  116
 22  \w     15.00  42.00   0.50    0.05    --   49.68 -57.00-120.00   54
 23  \w    -10.00  16.00   0.50    0.05    --   49.68 -33.00-123.00   52
 24  \w    -20.00  10.00   0.50    0.05    --   49.68 -57.00-120.00   60
 25  \w    -17.00   9.00   0.50    0.05    --   49.68 -37.00 -30.00   52
 26  \w     46.00 120.00   0.50    0.05    --   49.68  33.00  34.00  148
 27  \w     93.00 154.00   0.50    0.05    --   82.50  33.00  34.00  122
 28  \w    -23.00   5.00   0.50    0.05    --   49.68 -19.00  90.00   56
 29  \w    -23.00   2.00   0.50    0.05    --   49.68 -19.00 120.00   50
 30  \w     11.00  42.00   0.50    0.05    --   82.50 -57.00  90.00   62
 31  \w     17.00  44.00   0.50    0.05    --   82.50 -57.00 150.00   54
 32  \w     14.00  44.00   0.50    0.05    --   82.50 -57.00  60.00   60
 33  \w     14.00  39.00   0.50    0.05    --   82.50 -57.00 -90.00   50
 34  \w     19.00  45.00   0.50    0.05    --   49.68-125.00  60.00   52
 35  \w     52.00  90.00   0.50    0.05    --   49.68-125.00  60.00   76
 36  \w     14.00  67.00   0.50    0.05    --   82.50 -99.00 150.00  106
 37  \w   -118.00 -43.00   0.50    0.05    --  -49.68 -33.00-123.00  150
 38  \w   -177.00-100.00   0.50    0.05    -- -105.75 -37.00 -30.00  154
 39  \w   -169.00-103.00   0.50    0.05    -- -105.75 -33.00-123.00  132
 40  \w   -170.00-106.00   0.50    0.05    -- -105.75 -37.00   0.00  128
 41  \w   -141.00-100.00   0.50    0.05    -- -105.75 -19.00  60.00   82
 42  \w   -136.00-109.00   0.50    0.05    -- -105.75 -37.00 120.00   54
 43  \w   -176.00-144.00   0.50    0.05    -- -105.75 -37.00 120.00   64
 44  \w   -173.00-120.00   0.50    0.05    -- -105.75-125.00  30.00  106
 45  \w   -165.00-108.00   0.50    0.05    -- -105.75 -99.00 -90.00  114
;
_diffrn_measurement_device 'four-circle diffractometer'
_diffrn_measurement_device_type 'XtaLAB Synergy, Single source at offset/far, HyPix'
_diffrn_measurement_method '\w scans'
_diffrn_radiation_type CuK\a
_diffrn_radiation_wavelength 1.54184
_diffrn_reflns_av_R_equivalents 0.0674
_diffrn_reflns_av_unetI/netI 0.0405
_diffrn_reflns_Laue_measured_fraction_full 1.000
_diffrn_reflns_Laue_measured_fraction_max 1.000
_diffrn_reflns_limit_h_max 13
_diffrn_reflns_limit_h_min -13
_diffrn_reflns_limit_k_max 11
_diffrn_reflns_limit_k_min -11
_diffrn_reflns_limit_l_max 16
_diffrn_reflns_limit_l_min -13
_diffrn_reflns_number 16159
_diffrn_reflns_point_group_measured_fraction_full 1.000
_diffrn_reflns_point_group_measured_fraction_max 1.000
_diffrn_reflns_theta_full 67.064
_diffrn_reflns_theta_max 67.064
_diffrn_reflns_theta_min 4.303
_exptl_absorpt_coefficient_mu 1.321
_exptl_absorpt_correction_T_max 1.00000
_exptl_absorpt_correction_T_min 0.61090
_exptl_absorpt_correction_type multi-scan
_exptl_absorpt_process_details
;
CrysAlisPro 1.171.42.49 (Rigaku Oxford Diffraction, 2022)
Empirical absorption correction using spherical harmonics,
implemented in SCALE3 ABSPACK scaling algorithm.
;
_exptl_crystal_colour colorless
_exptl_crystal_density_diffrn 1.569
_exptl_crystal_description block
_exptl_crystal_F_000 664
_exptl_crystal_recrystallization_method 'Re-crystallisation from solvent: hot hexane'
_exptl_crystal_size_max 0.1
_exptl_crystal_size_mid 0.1
_exptl_crystal_size_min 0.1
_refine_diff_density_max 0.196
_refine_diff_density_min -0.242
_refine_diff_density_rms 0.054
_refine_ls_extinction_method none
_refine_ls_goodness_of_fit_ref 1.065
_refine_ls_hydrogen_treatment constr
_refine_ls_matrix_type full
_refine_ls_number_parameters 208
_refine_ls_number_reflns 2489
_refine_ls_number_restraints 0
_refine_ls_restrained_S_all 1.065
_refine_ls_R_factor_all 0.0433
_refine_ls_R_factor_gt 0.0388
_refine_ls_shift/su_max 0.000
_refine_ls_shift/su_mean 0.000
_refine_ls_structure_factor_coef Fsqd
_refine_ls_weighting_details 'w=1/[\s^2^(Fo^2^)+(0.0627P)^2^+0.2668P] where P=(Fo^2^+2Fc^2^)/3'
_refine_ls_weighting_scheme calc
_refine_ls_wR_factor_gt 0.1046
_refine_ls_wR_factor_ref 0.1083
_reflns_Friedel_coverage 0.000
_reflns_number_gt 2188
_reflns_number_total 2489
_reflns_threshold_expression 'I > 2\s(I)'
_cod_data_source_file d3cc03481j2.cif
_cod_data_source_block syu_214_take3_auto
_cod_database_code 7132067
_shelx_shelxl_version_number 2019/2
_shelx_space_group_comment
;
The symmetry employed for this shelxl refinement is uniquely defined
by the following loop, which should always be used as a source of
symmetry information in preference to the above space-group names.
They are only intended as comments.
;
_olex2_refinement_description
;
1. Fixed Uiso
 At 1.2 times of:
  All C(H) groups
2.a Aromatic/amide H refined with riding coordinates:
 C00C(H00C), C00E(H00E), C00F(H00F), C00G(H00G), C00H(H00H), C00I(H00I),
 C00L(H00L), C00M(H00M), C00N(H00N)
;
_olex2_submission_special_instructions 'No special instructions were received'
_oxdiff_exptl_absorpt_empirical_details
;
Empirical correction (ABSPACK) includes:
- Absorption correction using spherical harmonics
- Frame scaling
;

loop_
_space_group_symop_operation_xyz
'x, y, z'
'-x, y+1/2, -z+1/2'
'-x, -y, -z'
'x, -y-1/2, z-1/2'

loop_
_atom_site_label
_atom_site_type_symbol
_atom_site_fract_x
_atom_site_fract_y
_atom_site_fract_z
_atom_site_U_iso_or_equiv
_atom_site_adp_type
_atom_site_occupancy
_atom_site_site_symmetry_order
_atom_site_calc_flag
_atom_site_refinement_flags_posn
_atom_site_refinement_flags_adp
_atom_site_refinement_flags_occupancy
_atom_site_disorder_assembly
_atom_site_disorder_group
F001 F 0.65064(8) 0.28720(8) 0.37421(7) 0.0299(2) Uani 1 1 d . . . . .
F002 F 0.56675(9) 0.39448(9) 0.47068(7) 0.0350(2) Uani 1 1 d . . . . .
F003 F 0.44034(9) 0.43474(11) 0.26515(8) 0.0410(3) Uani 1 1 d . . . . .
F004 F 0.84815(9) 0.46070(10) 0.42827(7) 0.0392(3) Uani 1 1 d . . . . .
F005 F 0.53376(10) 0.61574(9) 0.35076(8) 0.0433(3) Uani 1 1 d . . . . .
F006 F 0.76352(11) 0.58690(9) 0.51470(8) 0.0457(3) Uani 1 1 d . . . . .
C007 C 0.61499(15) 0.51963(14) 0.23119(12) 0.0270(3) Uani 1 1 d . . . . .
C008 C 0.63745(15) 0.40990(14) 0.41148(12) 0.0270(3) Uani 1 1 d . . . . .
C009 C 0.83790(15) 0.37284(15) 0.58616(12) 0.0286(3) Uani 1 1 d . . . . .
C00A C 0.71852(15) 0.55864(16) 0.08013(12) 0.0292(3) Uani 1 1 d . . . . .
N00B N 0.81960(17) 0.59238(17) -0.05923(13) 0.0494(4) Uani 1 1 d . . . . .
C00C C 0.65177(16) 0.44080(15) 0.07893(12) 0.0310(4) Uani 1 1 d . . . . .
H00C H 0.641921 0.373974 0.026436 0.037 Uiso 1 1 calc R U . . .
C00D C 0.55800(15) 0.49767(15) 0.31253(13) 0.0310(4) Uani 1 1 d . . . . .
C00E C 0.59986(15) 0.42146(14) 0.15453(12) 0.0292(3) Uani 1 1 d . . . . .
H00E H 0.554043 0.341381 0.154044 0.035 Uiso 1 1 calc R U . . .
C00F C 0.68158(16) 0.63730(15) 0.23232(12) 0.0329(4) Uani 1 1 d . . . . .
H00F H 0.691891 0.703949 0.285040 0.040 Uiso 1 1 calc R U . . .
C00G C 0.91859(15) 0.26775(16) 0.58627(12) 0.0317(3) Uani 1 1 d . . . . .
H00G H 0.937501 0.251571 0.525142 0.038 Uiso 1 1 calc R U . . .
C00H C 0.81087(16) 0.39741(16) 0.67593(13) 0.0336(4) Uani 1 1 d . . . . .
H00H H 0.755239 0.469263 0.675412 0.040 Uiso 1 1 calc R U . . .
C00I C 0.73261(16) 0.65676(16) 0.15646(13) 0.0337(4) Uani 1 1 d . . . . .
H00I H 0.777426 0.737374 0.156448 0.040 Uiso 1 1 calc R U . . .
C00J C 0.77459(17) 0.57772(17) 0.00260(13) 0.0362(4) Uani 1 1 d . . . . .
C00K C 0.77513(16) 0.45785(15) 0.48733(12) 0.0302(3) Uani 1 1 d . . . . .
C00L C 0.86557(16) 0.31644(19) 0.76623(13) 0.0384(4) Uani 1 1 d . . . . .
H00L H 0.848608 0.333522 0.828191 0.046 Uiso 1 1 calc R U . . .
C00M C 0.97148(16) 0.18641(18) 0.67655(14) 0.0379(4) Uani 1 1 d . . . . .
H00M H 1.026187 0.113709 0.676989 0.045 Uiso 1 1 calc R U . . .
C00N C 0.94482(16) 0.21083(19) 0.76568(14) 0.0404(4) Uani 1 1 d . . . . .
H00N H 0.981217 0.154630 0.827099 0.049 Uiso 1 1 calc R U . . .

loop_
_atom_site_aniso_label
_atom_site_aniso_U_11
_atom_site_aniso_U_22
_atom_site_aniso_U_33
_atom_site_aniso_U_23
_atom_site_aniso_U_13
_atom_site_aniso_U_12
F001 0.0377(5) 0.0205(4) 0.0316(5) 0.0001(3) 0.0141(4) 0.0011(3)
F002 0.0370(5) 0.0376(5) 0.0392(5) 0.0063(4) 0.0245(4) 0.0038(4)
F003 0.0276(5) 0.0512(6) 0.0444(6) 0.0121(4) 0.0149(4) 0.0018(4)
F004 0.0348(5) 0.0524(6) 0.0340(5) 0.0079(4) 0.0178(4) -0.0055(4)
F005 0.0589(7) 0.0320(5) 0.0506(6) 0.0085(4) 0.0342(5) 0.0197(5)
F006 0.0656(7) 0.0216(5) 0.0461(6) -0.0050(4) 0.0184(5) -0.0051(4)
C007 0.0292(8) 0.0227(7) 0.0278(8) 0.0052(6) 0.0101(6) 0.0051(6)
C008 0.0341(8) 0.0209(7) 0.0325(8) 0.0010(6) 0.0201(7) 0.0020(6)
C009 0.0314(8) 0.0293(8) 0.0266(8) -0.0026(6) 0.0132(6) -0.0062(6)
C00A 0.0293(8) 0.0302(8) 0.0266(8) 0.0061(6) 0.0096(6) 0.0040(6)
N00B 0.0557(10) 0.0566(10) 0.0441(9) 0.0088(7) 0.0286(8) 0.0025(8)
C00C 0.0383(9) 0.0240(7) 0.0288(8) -0.0005(6) 0.0116(7) 0.0031(6)
C00D 0.0323(8) 0.0248(7) 0.0380(9) 0.0025(6) 0.0165(7) 0.0052(6)
C00E 0.0314(8) 0.0210(7) 0.0331(8) 0.0018(6) 0.0110(7) -0.0019(6)
C00F 0.0440(9) 0.0231(8) 0.0320(8) -0.0017(6) 0.0157(7) -0.0026(7)
C00G 0.0300(8) 0.0379(8) 0.0273(8) -0.0033(6) 0.0116(6) -0.0027(6)
C00H 0.0367(9) 0.0347(8) 0.0330(8) -0.0060(6) 0.0177(7) -0.0054(7)
C00I 0.0389(9) 0.0273(8) 0.0324(8) 0.0029(6) 0.0118(7) -0.0075(7)
C00J 0.0380(9) 0.0368(9) 0.0328(9) 0.0062(7) 0.0134(7) 0.0022(7)
C00K 0.0383(9) 0.0233(7) 0.0331(8) -0.0024(6) 0.0187(7) -0.0034(6)
C00L 0.0375(9) 0.0531(10) 0.0273(8) -0.0017(7) 0.0158(7) -0.0092(8)
C00M 0.0310(8) 0.0408(9) 0.0378(9) 0.0035(7) 0.0098(7) 0.0026(7)
C00N 0.0312(9) 0.0531(11) 0.0314(9) 0.0112(7) 0.0069(7) -0.0036(7)

loop_
_atom_type_symbol
_atom_type_description
_atom_type_scat_dispersion_real
_atom_type_scat_dispersion_imag
_atom_type_scat_source
C C 0.0181 0.0091 'International Tables Vol C Tables 4.2.6.8 and 6.1.1.4'
H H 0.0000 0.0000 'International Tables Vol C Tables 4.2.6.8 and 6.1.1.4'
F F 0.0727 0.0534 'International Tables Vol C Tables 4.2.6.8 and 6.1.1.4'
N N 0.0311 0.0180 'International Tables Vol C Tables 4.2.6.8 and 6.1.1.4'

loop_
_geom_angle_atom_site_label_1
_geom_angle_atom_site_label_2
_geom_angle_atom_site_label_3
_geom_angle
_geom_angle_site_symmetry_1
_geom_angle_site_symmetry_3
_geom_angle_publ_flag
C00E C007 C00D 119.26(13) . . ?
C00E C007 C00F 120.51(14) . . ?
C00F C007 C00D 120.23(13) . . ?
F001 C008 C00D 107.42(12) . . ?
F001 C008 C00K 107.32(12) . . ?
F002 C008 F001 107.36(11) . . ?
F002 C008 C00D 108.07(12) . . ?
F002 C008 C00K 108.04(12) . . ?
C00K C008 C00D 118.18(12) . . ?
C00G C009 C00H 120.42(14) . . ?
C00G C009 C00K 120.01(13) . . ?
C00H C009 C00K 119.54(14) . . ?
C00C C00A C00J 119.70(15) . . ?
C00I C00A C00C 120.29(14) . . ?
C00I C00A C00J 120.00(14) . . ?
C00A C00C H00C 120.1 . . ?
C00E C00C C00A 119.71(14) . . ?
C00E C00C H00C 120.1 . . ?
F003 C00D C007 109.87(12) . . ?
F003 C00D C008 104.84(12) . . ?
F005 C00D F003 105.92(12) . . ?
F005 C00D C007 111.40(12) . . ?
F005 C00D C008 107.11(12) . . ?
C007 C00D C008 116.98(12) . . ?
C007 C00E H00E 120.1 . . ?
C00C C00E C007 119.75(14) . . ?
C00C C00E H00E 120.1 . . ?
C007 C00F H00F 120.2 . . ?
C00I C00F C007 119.65(14) . . ?
C00I C00F H00F 120.2 . . ?
C009 C00G H00G 120.3 . . ?
C009 C00G C00M 119.39(14) . . ?
C00M C00G H00G 120.3 . . ?
C009 C00H H00H 120.2 . . ?
C00L C00H C009 119.70(15) . . ?
C00L C00H H00H 120.2 . . ?
C00A C00I H00I 120.0 . . ?
C00F C00I C00A 120.07(14) . . ?
C00F C00I H00I 120.0 . . ?
N00B C00J C00A 179.68(19) . . ?
F004 C00K F006 106.74(12) . . ?
F004 C00K C008 107.02(12) . . ?
F004 C00K C009 111.20(13) . . ?
F006 C00K C008 107.13(13) . . ?
F006 C00K C009 110.72(12) . . ?
C009 C00K C008 113.68(12) . . ?
C00H C00L H00L 120.1 . . ?
C00N C00L C00H 119.76(15) . . ?
C00N C00L H00L 120.1 . . ?
C00G C00M H00M 119.9 . . ?
C00N C00M C00G 120.22(16) . . ?
C00N C00M H00M 119.9 . . ?
C00L C00N H00N 119.7 . . ?
C00M C00N C00L 120.51(15) . . ?
C00M C00N H00N 119.7 . . ?

loop_
_geom_bond_atom_site_label_1
_geom_bond_atom_site_label_2
_geom_bond_distance
_geom_bond_site_symmetry_2
_geom_bond_publ_flag
F001 C008 1.3573(16) . ?
F002 C008 1.3475(17) . ?
F003 C00D 1.3670(19) . ?
F004 C00K 1.3593(18) . ?
F005 C00D 1.3601(18) . ?
F006 C00K 1.3629(18) . ?
C007 C00D 1.499(2) . ?
C007 C00E 1.390(2) . ?
C007 C00F 1.390(2) . ?
C008 C00D 1.550(2) . ?
C008 C00K 1.547(2) . ?
C009 C00G 1.387(2) . ?
C009 C00H 1.392(2) . ?
C009 C00K 1.502(2) . ?
C00A C00C 1.393(2) . ?
C00A C00I 1.388(2) . ?
C00A C00J 1.441(2) . ?
N00B C00J 1.151(2) . ?
C00C H00C 0.9500 . ?
C00C C00E 1.384(2) . ?
C00E H00E 0.9500 . ?
C00F H00F 0.9500 . ?
C00F C00I 1.380(2) . ?
C00G H00G 0.9500 . ?
C00G C00M 1.388(2) . ?
C00H H00H 0.9500 . ?
C00H C00L 1.388(2) . ?
C00I H00I 0.9500 . ?
C00L H00L 0.9500 . ?
C00L C00N 1.383(3) . ?
C00M H00M 0.9500 . ?
C00M C00N 1.381(2) . ?
C00N H00N 0.9500 . ?

loop_
_geom_torsion_atom_site_label_1
_geom_torsion_atom_site_label_2
_geom_torsion_atom_site_label_3
_geom_torsion_atom_site_label_4
_geom_torsion
_geom_torsion_site_symmetry_1
_geom_torsion_site_symmetry_2
_geom_torsion_site_symmetry_3
_geom_torsion_site_symmetry_4
_geom_torsion_publ_flag
F001 C008 C00D F003 61.69(14) . . . . ?
F001 C008 C00D F005 173.92(11) . . . . ?
F001 C008 C00D C007 -60.28(17) . . . . ?
F001 C008 C00K F004 58.95(14) . . . . ?
F001 C008 C00K F006 173.12(11) . . . . ?
F001 C008 C00K C009 -64.23(15) . . . . ?
F002 C008 C00D F003 -53.87(15) . . . . ?
F002 C008 C00D F005 58.37(15) . . . . ?
F002 C008 C00D C007 -175.83(12) . . . . ?
F002 C008 C00K F004 174.43(11) . . . . ?
F002 C008 C00K F006 -71.39(14) . . . . ?
F002 C008 C00K C009 51.26(16) . . . . ?
C007 C00F C00I C00A -0.6(2) . . . . ?
C009 C00G C00M C00N -0.6(2) . . . . ?
C009 C00H C00L C00N -1.0(2) . . . . ?
C00A C00C C00E C007 -0.1(2) . . . . ?
C00C C00A C00I C00F 0.7(2) . . . . ?
C00D C007 C00E C00C 179.85(14) . . . . ?
C00D C007 C00F C00I -179.45(14) . . . . ?
C00D C008 C00K F004 -62.58(16) . . . . ?
C00D C008 C00K F006 51.60(17) . . . . ?
C00D C008 C00K C009 174.24(12) . . . . ?
C00E C007 C00D F003 -38.09(18) . . . . ?
C00E C007 C00D F005 -155.14(13) . . . . ?
C00E C007 C00D C008 81.22(18) . . . . ?
C00E C007 C00F C00I 0.2(2) . . . . ?
C00F C007 C00D F003 141.57(14) . . . . ?
C00F C007 C00D F005 24.5(2) . . . . ?
C00F C007 C00D C008 -99.11(17) . . . . ?
C00F C007 C00E C00C 0.2(2) . . . . ?
C00G C009 C00H C00L 0.3(2) . . . . ?
C00G C009 C00K F004 -27.81(19) . . . . ?
C00G C009 C00K F006 -146.30(14) . . . . ?
C00G C009 C00K C008 93.05(17) . . . . ?
C00G C00M C00N C00L -0.1(3) . . . . ?
C00H C009 C00G C00M 0.5(2) . . . . ?
C00H C009 C00K F004 154.43(13) . . . . ?
C00H C009 C00K F006 35.94(19) . . . . ?
C00H C009 C00K C008 -84.71(17) . . . . ?
C00H C00L C00N C00M 0.9(3) . . . . ?
C00I C00A C00C C00E -0.3(2) . . . . ?
C00J C00A C00C C00E 178.89(14) . . . . ?
C00J C00A C00I C00F -178.50(15) . . . . ?
C00K C008 C00D F003 -176.84(12) . . . . ?
C00K C008 C00D F005 -64.61(16) . . . . ?
C00K C008 C00D C007 61.19(18) . . . . ?
C00K C009 C00G C00M -177.23(14) . . . . ?
C00K C009 C00H C00L 178.03(14) . . . . ?
